data_2003402
loop_
_publ_author_name
'Rudert, R.'
'Schmaucks, G.'
'Zobel, D.'
'Strumpel, M.'

_publ_section_title
;3,3'-(1,1,3,3,-Tetramethyldisiloxane-1,3-diyl)bis(<i>N</i>-ethyl-<i>N</i>,<i>N</i>-dimethyl-1-propanaminium)
 Diperchlorate at 163 K and Room Temperature
;
_journal_issue 4
_journal_name_full 'Acta Crystallographica Section C'
_journal_page_first 763
_journal_page_last 766
_journal_paper_doi 10.1107/S0108270194008073
_journal_volume 51
_journal_year 1995
_chemical_compound_source
;
From a 0.01 molar solution of
N-ethyl-N,N-dimethyl-3-(pentamethyldisiloxanyl)propylammonium
bromide in 0.5 mol l^-1^ of sodium
perchlorate in the presence of a phosphate buffer to keep the pH value at 7,
white needles spontaneously began to crystallize. These white needles
were isolated and recrystallized from acetone.
;
_chemical_formula_moiety 'C18 H46 N2 O1 Si2 2+, 2(Cl1 O4 1-)'
_chemical_formula_sum 'C18 H46 Cl2 N2 O9 Si2'
_chemical_formula_weight 561.6
_chemical_name_systematic
;
1,3-bis[(3-dimethylethylammonium)propyl]-1,1,3,3-tetramethyldisiloxan-
diperchlorate
;
_space_group_IT_number 56
_symmetry_cell_setting orthorhombic
_symmetry_space_group_name_Hall '-P 2ab 2ac'
_symmetry_space_group_name_H-M 'P c c n'
_atom_type_scat_source IntTabC
_cell_angle_alpha 90.00
_cell_angle_beta 90.00
_cell_angle_gamma 90.00
_cell_formula_units_Z 4
_cell_length_a 16.154(3)
_cell_length_b 16.483(6)
_cell_length_c 11.454(6)
_cell_measurement_reflns_used 59
_cell_measurement_temperature 293(2)
_cell_measurement_theta_max 20
_cell_measurement_theta_min 5
_cell_volume 3050(2)
_computing_molecular_graphics
;
PLUTON92 (Spek, 1992) and
SCHAKAL92 (Keller, 1992)
;
_computing_publication_material PLUTON92
_computing_structure_refinement MolEN
_computing_structure_solution
;
GENEV, GENSIN and GENTAN of the XTAL2.2 program system (Hall & Stewart, 1987)
;
_diffrn_ambient_temperature 293(2)
_diffrn_measurement_device 'Huber 4-circle diffractometer'
_diffrn_measurement_method 2\q-\w
_diffrn_radiation_type MoK\a
_diffrn_radiation_wavelength 0.71069
_diffrn_reflns_limit_h_max 16
_diffrn_reflns_limit_h_min 0
_diffrn_reflns_limit_k_max 18
_diffrn_reflns_limit_k_min 0
_diffrn_reflns_limit_l_max 12
_diffrn_reflns_limit_l_min 0
_diffrn_reflns_number 2319
_diffrn_reflns_reduction_process
;
 ?
;
_diffrn_reflns_theta_max 23.5
_diffrn_standards_decay_% -4.0
_diffrn_standards_interval_time 90
_diffrn_standards_number 2
_exptl_absorpt_coefficient_mu 0.329
_exptl_absorpt_correction_type none
_exptl_crystal_colour colourless
_exptl_crystal_density_diffrn 1.223
_exptl_crystal_description needle
_exptl_crystal_F_000 1208
_exptl_crystal_size_max 0.33
_exptl_crystal_size_mid 0.10
_exptl_crystal_size_min 0.08
_refine_diff_density_max 0.30
_refine_diff_density_min -0.34
_refine_ls_extinction_method none
_refine_ls_goodness_of_fit_obs 4.02
_refine_ls_hydrogen_treatment noref
_refine_ls_matrix_type full
_refine_ls_number_constraints 0
_refine_ls_number_parameters 150
_refine_ls_number_reflns 928
_refine_ls_number_restraints 0
_refine_ls_R_factor_obs 0.082
_refine_ls_shift/esd_max 0.27
_refine_ls_structure_factor_coef F
_refine_ls_weighting_scheme sigma
_refine_ls_wR_factor_obs 0.062
_reflns_number_observed 928
_reflns_number_total 2291
_reflns_observed_criterion >\s(I)
_cod_data_source_file se1066.cif
_cod_data_source_block s59b
_cod_depositor_comments
;
The following automatic conversions were performed:

'_symmetry_cell_setting' value 'Orthorhombic' changed to
'orthorhombic' according to
/home/saulius/struct/CIF-dictionaries/cif_core.dic dictionary named
'cif_core.dic' version 2.4.1 from 2010-06-29.

Automatic conversion script
Id: cif_fix_values 1715 2011-07-08 13:25:40Z adriana 
;
_cod_original_sg_symbol_H-M 'P c c n   '
_cod_database_code 2003402

loop_
_symmetry_equiv_pos_as_xyz
x,y,z
1/2-x,y,1/2+z
x,1/2-y,1/2+z
1/2-x,1/2-y,z
-x,-y,-z
1/2+x,-y,1/2-z
-x,1/2+y,1/2-z
1/2+x,1/2+y,-z

loop_
_atom_site_aniso_label
_atom_site_aniso_U_11
_atom_site_aniso_U_12
_atom_site_aniso_U_13
_atom_site_aniso_U_22
_atom_site_aniso_U_23
_atom_site_aniso_U_33
Si 0.109(2) 0.004(2) 0.000(2) 0.0612(15) 0.008(2) 0.0953(18)
O1 0.117(7) 0 0 0.046(4) 0.000(6) 0.080(6)
N4 0.073(6) -0.015(5) -0.012(5) 0.080(6) -0.003(5) 0.104(6)
C1 0.116(9) -0.002(8) 0.030(7) 0.053(6) -0.009(7) 0.136(8)
C2 0.088(8) 0.011(7) 0.009(7) 0.059(7) 0.005(7) 0.150(9)
C3 0.081(8) 0.000(6) 0.003(6) 0.076(7) 0.009(7) 0.099(7)
C5 0.148(11) -0.081(8) 0.028(7) 0.281(14) -0.089(10) 0.067(7)
C6 0.36(2) -0.035(13) -0.001(11) 0.50(3) -0.235(18) 0.064(8)
C11 0.145(10) 0.014(9) -0.050(9) 0.141(11) 0.035(9) 0.143(10)
C12 0.114(9) 0.001(9) 0.042(8) 0.113(9) 0.002(9) 0.152(10)
C41 0.113(9) -0.008(8) -0.004(8) 0.048(6) 0.017(8) 0.175(10)
C42 0.065(8) -0.027(9) -0.010(7) 0.138(10) -0.024(8) 0.150(9)
Cl 0.0992(18) -0.0072(19) -0.0104(19) 0.0800(15) -0.003(2) 0.0966(15)
O11 0.261(11) -0.099(6) -0.045(7) 0.239(10) -0.007(9) 0.135(6)
O12 0.146(7) 0.038(7) -0.065(6) 0.226(10) 0.051(7) 0.183(7)
O13 0.270(10) 0.028(10) -0.159(12) 0.065(5) -0.022(8) 0.556(17)
O14 0.114(7) 0.054(11) 0.010(6) 0.64(2) 0.018(12) 0.120(7)

loop_
_atom_site_label
_atom_site_fract_x
_atom_site_fract_y
_atom_site_fract_z
_atom_site_U_iso_or_equiv
_atom_site_thermal_displace_type
Si 0.2807(2) 0.16140(17) 0.4637(3) 0.0885(10) Uani
O1 0.25 0.25 0.5069(6) 0.081(3) Uani
N4 0.1088(5) -0.1146(4) 0.3481(6) 0.086(3) Uani
C1 0.1849(6) 0.0981(5) 0.4517(9) 0.102(4) Uani
C2 0.1946(6) 0.0124(5) 0.4036(9) 0.099(5) Uani
C3 0.1135(6) -0.0318(6) 0.4011(8) 0.085(4) Uani
C5 0.1231(7) -0.1061(9) 0.2193(8) 0.165(6) Uani
C6 0.1062(11) -0.1491(12) 0.1453(10) 0.308(12) Uani
C11 0.3507(7) 0.1188(7) 0.5740(10) 0.143(6) Uani
C12 0.3328(7) 0.1712(7) 0.3198(9) 0.126(5) Uani
C41 0.1705(7) -0.1673(6) 0.4047(10) 0.112(5) Uani
C42 0.0245(6) -0.1501(7) 0.3728(9) 0.118(5) Uani
Cl 0.09239(16) 0.59656(15) 0.2538(2) 0.0919(9) Uani
O11 0.1111(6) 0.6317(6) 0.3508(7) 0.212(5) Uani
O12 0.0307(5) 0.6343(6) 0.1932(7) 0.185(5) Uani
O13 0.0735(7) 0.5229(5) 0.2675(13) 0.297(7) Uani
O14 0.1580(6) 0.5982(9) 0.1931(7) 0.291(7) Uani
H11 0.14380 0.12803 0.40411 0.2624 Uiso
H12 0.15824 0.09566 0.52964 0.2624 Uiso
H21 0.23627 -0.01662 0.45027 0.2677 Uiso
H22 0.21962 0.01543 0.32511 0.2677 Uiso
H31 0.09416 -0.03398 0.48154 0.2228 Uiso
H32 0.07481 0.00337 0.36025 0.2228 Uiso
H51 0.18394 -0.09774 0.21384 0.4505 Uiso
H52 0.10035 -0.05218 0.20164 0.4505 Uiso
H61 0.12378 -0.13719 0.07123 0.7051 Uiso
H62 0.15182 -0.19588 0.16945 0.7051 Uiso
H63 0.05893 -0.17392 0.15599 0.7051 Uiso
H111 0.40205 0.14820 0.57888 0.3155 Uiso
H112 0.32648 0.11681 0.64921 0.3155 Uiso
H113 0.3664 0.06254 0.55394 0.3155 Uiso
H121 0.38529 0.20086 0.32868 0.3009 Uiso
H122 0.35015 0.11717 0.29151 0.3009 Uiso
H123 0.30097 0.19576 0.26426 0.3009 Uiso
H411 0.17168 -0.2215 0.37681 0.2907 Uiso
H412 0.22675 -0.14561 0.39641 0.2907 Uiso
H413 0.16259 -0.17097 0.49035 0.2907 Uiso
H421 0.01884 -0.20508 0.34013 0.275 Uiso
H422 0.0123 -0.15533 0.45473 0.275 Uiso
H423 -0.01966 -0.11887 0.33829 0.275 Uiso

loop_
_geom_angle_atom_site_label_1
_geom_angle_atom_site_label_2
_geom_angle_atom_site_label_3
_geom_angle_site_symmetry_3
_geom_angle
_geom_angle_publ_flag
O1 Si C1 . 105.8(3) yes
O1 Si C11 . 108.9(4) yes
O1 Si C12 . 109.4(4) yes
C1 Si C11 . 110.3(5) yes
C1 Si C12 . 111.0(5) yes
C11 Si C12 . 111.4(5) yes
Si O1 Si 4_555 144.4(5) yes
C3 N4 C5 . 107.8(8) yes
C3 N4 C41 . 109.0(7) yes
C3 N4 C42 . 108.9(7) yes
C5 N4 C41 . 112.5(8) yes
C5 N4 C42 . 111.1(8) yes
C41 N4 C42 . 107.4(7) yes
Si C1 C2 . 117.3(7) yes
C1 C2 C3 . 111.6(8) yes
N4 C3 C2 . 119.7(8) yes
N4 C5 C6 . 129.6(14) no
Si C1 H11 . 108.5(6) no
Si C1 H12 . 108.4(7) no
C2 C1 H11 . 109.4(9) no
C2 C1 H12 . 109.4(8) no
H11 C1 H12 . 103.0(9) no
C1 C2 H21 . 108.9(9) no
C1 C2 H22 . 108.9(8) no
C3 C2 H21 . 111.8(8) no
C3 C2 H22 . 111.4(9) no
H21 C2 H22 . 103.8(9) no
N4 C3 H31 . 109.5(8) no
N4 C3 H32 . 108.4(8) no
C2 C3 H31 . 106.3(8) no
C2 C3 H32 . 106.3(8) no
H31 C3 H32 . 105.7(9) no
N4 C5 H51 . 103.1(8) no
N4 C5 H52 . 103.3(9) no
C6 C5 H51 . 106.1(13) no
C6 C5 H52 . 108.7(13) no
H51 C5 H52 . 103.4(13) no
C5 C6 H61 . 119(2) no
C5 C6 H62 . 95.1(13) no
C5 C6 H63 . 113.3(15) no
H61 C6 H62 . 100.1(15) no
H61 C6 H63 . 120.0(16) no
H62 C6 H63 . 102.8(18) no
Si C11 H111 . 112.2(9) no
Si C11 H112 . 112.6(9) no
Si C11 H113 . 110.9(9) no
H111 C11 H112 . 108.7(11) no
H111 C11 H113 . 105.4(11) no
H112 C11 H113 . 106.6(11) no
Si C12 H121 . 110.0(8) no
Si C12 H122 . 109.9(8) no
Si C12 H123 . 113.7(9) no
H121 C12 H122 . 103.7(10) no
H121 C12 H123 . 109.7(11) no
H122 C12 H123 . 109.3(10) no
N4 C41 H411 . 115.0(10) no
N4 C41 H412 . 111.7(9) no
N4 C41 H413 . 112.6(9) no
H411 C41 H412 . 107.0(11) no
H411 C41 H413 . 106.1(10) no
H412 C41 H413 . 103.7(10) no
N4 C42 H421 . 111.7(9) no
N4 C42 H422 . 113.7(9) no
N4 C42 H423 . 112.6(9) no
H421 C42 H422 . 105.6(10) no
H421 C42 H423 . 105.5(10) no
H422 C42 H423 . 107.2(10) no
O11 Cl O12 . 113.9(6) no
O11 Cl O13 . 112.5(8) no
O11 Cl O14 . 105.5(7) no
O12 Cl O13 . 109.0(7) no
O12 Cl O14 . 108.8(6) no
O13 Cl O14 . 106.9(9) no

loop_
_geom_bond_atom_site_label_1
_geom_bond_atom_site_label_2
_geom_bond_distance
_geom_bond_publ_flag
Si O1 1.620(4) yes
Si C1 1.871(10) yes
Si C11 1.835(12) yes
Si C12 1.858(11) yes
N4 C3 1.496(12) yes
N4 C5 1.500(12) yes
N4 C41 1.472(13) yes
N4 C42 1.509(13) yes
C1 C2 1.524(12) yes
C2 C3 1.499(14) no
C5 C6 1.14(2) yes
C1 H11 0.991(10) no
C1 H12 0.992(10) no
C2 H21 0.984(10) no
C2 H22 0.987(10) no
C3 H31 0.974(9) no
C3 H32 0.972(10) no
C5 H51 0.994(11) no
C5 H52 0.983(14) no
C6 H61 0.916(13) no
C6 H62 1.102(18) no
C6 H63 0.875(18) no
C11 H111 0.962(11) no
C11 H112 0.947(11) no
C11 H113 0.988(12) no
C12 H121 0.984(11) no
C12 H122 0.988(11) no
C12 H123 0.913(11) no
C41 H411 0.949(10) no
C41 H412 0.981(11) no
C41 H413 0.992(11) no
C42 H421 0.985(11) no
C42 H422 0.963(10) no
C42 H423 0.964(10) no
Cl O11 1.289(9) no
Cl O12 1.364(9) no
Cl O13 1.262(9) no
Cl O14 1.268(10) no

loop_
_geom_torsion_atom_site_label_1
_geom_torsion_atom_site_label_2
_geom_torsion_atom_site_label_3
_geom_torsion_atom_site_label_4
_geom_torsion_site_symmetry_4
_geom_torsion
_geom_torsion_publ_flag
C1 Si O1 Si 4_555 -90.6(4) no
C11 Si O1 Si 4_555 150.9(4) no
C12 Si O1 Si 4_555 29.0(5) no
O1 Si C1 C2 . 175.6(7) no
C11 Si C1 C2 . -66.8(9) no
C12 Si C1 C2 . 57.1(9) no
C42 N4 C5 C6 . -40.4(19) no
C42 N4 C3 C2 . 171.6(8) no
C5 N4 C3 C2 . -67.8(10) no
C41 N4 C3 C2 . 54.7(11) no
C3 N4 C5 C6 . -159.6(16) no
C41 N4 C5 C6 . 80.1(18) no
Si C1 C2 C3 . 178.9(7) no
C1 C2 C3 N4 . 175.2(8) no
